data_2204951
loop_
_publ_author_name
'Zhang, Zhang-Jing'
'Zheng, Fa-Kun'
'Fu, Ming-Lai'
'Guo, Guo-Cong'
'Huang, Jin-Shun'

_publ_section_title
;
 A new cobalt(III) ethylenediamine complex with mixed halide
 counter-anions, [Co(en)~3~](Cl)(I)~2~&#x00B7;H~2~O
;
_journal_issue 1
_journal_name_full 'Acta Crystallographica Section E'
_journal_page_first m89
_journal_page_last m91
_journal_paper_doi 10.1107/S1600536804030272
_journal_volume 61
_journal_year 2005
_chemical_formula_iupac '[Co (C2 H8 N2)3] (Cl) (I)2 , H2 O'
_chemical_formula_moiety 'C6 H24 N6 Co , Cl , I2 , H2 O'
_chemical_formula_structural '[Co (C2 H8 N2)3] (Cl) (I)2 , H2 O'
_chemical_formula_sum 'C6 H26 Cl Co I2 N6 O'
_chemical_formula_weight 546.51
_chemical_name_systematic
;
tris(ethylenediamine-\k^2^N,N')cobalt(III) chloride diiodide monohydrate
;
_space_group_IT_number 182
_symmetry_cell_setting hexagonal
_symmetry_space_group_name_Hall 'P 6c 2c'
_symmetry_space_group_name_H-M 'P 63 2 2'
_atom_sites_solution_hydrogens geom
_atom_sites_solution_primary direct
_atom_sites_solution_secondary difmap
_cell_angle_alpha 90.00
_cell_angle_beta 90.00
_cell_angle_gamma 120.00
_cell_formula_units_Z 6
_cell_length_a 11.2374(8)
_cell_length_b 11.2374(8)
_cell_length_c 24.648(3)
_cell_measurement_reflns_used 425
_cell_measurement_temperature 293(2)
_cell_measurement_theta_max 27.5
_cell_measurement_theta_min 3.24
_cell_volume 2695.5(4)
_computing_cell_refinement CrystalClear
_computing_data_collection 'CrystalClear (Rigaku, 2002)'
_computing_data_reduction CrystalClear
_computing_molecular_graphics 'Please provide missing details'
_computing_publication_material SHELXTL
_computing_structure_refinement SHELXTL
_computing_structure_solution 'SHELXTL (Siemens, 1994)'
_diffrn_ambient_temperature 123(2)
_diffrn_measured_fraction_theta_full 0.983
_diffrn_measured_fraction_theta_max 0.983
_diffrn_measurement_device_type 'Rigaku Mercury CCD area-detector'
_diffrn_measurement_method \w
_diffrn_radiation_monochromator graphite
_diffrn_radiation_source 'rotating-anode generator'
_diffrn_radiation_type MoK\a
_diffrn_radiation_wavelength 0.71073
_diffrn_reflns_av_R_equivalents 0.0989
_diffrn_reflns_av_sigmaI/netI 0.1100
_diffrn_reflns_limit_h_max 13
_diffrn_reflns_limit_h_min -13
_diffrn_reflns_limit_k_max 13
_diffrn_reflns_limit_k_min -13
_diffrn_reflns_limit_l_max 29
_diffrn_reflns_limit_l_min -29
_diffrn_reflns_number 16790
_diffrn_reflns_theta_full 25.03
_diffrn_reflns_theta_max 25.03
_diffrn_reflns_theta_min 3.24
_diffrn_standards_decay_% 0
_diffrn_standards_interval_count 0
_diffrn_standards_interval_time 0
_diffrn_standards_number 0
_exptl_absorpt_coefficient_mu 4.537
_exptl_absorpt_correction_T_max 0.404
_exptl_absorpt_correction_T_min 0.288
_exptl_absorpt_correction_type multi-scan
_exptl_absorpt_process_details '(SPHERE in CrystalClear; Rigaku, 2002)'
_exptl_crystal_colour orange
_exptl_crystal_density_diffrn 2.020
_exptl_crystal_density_meas ?
_exptl_crystal_density_method .
_exptl_crystal_description prism
_exptl_crystal_F_000 1572
_exptl_crystal_size_max 0.40
_exptl_crystal_size_mid 0.30
_exptl_crystal_size_min 0.20
_refine_diff_density_max 1.716
_refine_diff_density_min -0.930
_refine_ls_abs_structure_details 'Flack (1983), with 578 Friedel pairs'
_refine_ls_abs_structure_Flack 0.09(14)
_refine_ls_extinction_method none
_refine_ls_goodness_of_fit_ref 1.008
_refine_ls_hydrogen_treatment mixed
_refine_ls_matrix_type full
_refine_ls_number_parameters 83
_refine_ls_number_reflns 1588
_refine_ls_number_restraints 7
_refine_ls_restrained_S_all 1.008
_refine_ls_R_factor_all 0.0906
_refine_ls_R_factor_gt 0.0529
_refine_ls_shift/su_max 0.003
_refine_ls_shift/su_mean 0.000
_refine_ls_structure_factor_coef Fsqd
_refine_ls_weighting_details 'calc w = 1/[\s^2^(Fo^2^)+(0.0013P)^2^] where P=(Fo^2^+2Fc^2^)/3'
_refine_ls_weighting_scheme calc
_refine_ls_wR_factor_gt 0.0826
_refine_ls_wR_factor_ref 0.0968
_reflns_number_gt 1081
_reflns_number_total 1588
_reflns_threshold_expression I>2\s(I)
_cod_data_source_file rz6010.cif
_cod_data_source_block I
_cod_original_sg_symbol_H-M 'P63 2 2'
_cod_database_code 2204951
_cod_database_fobs_code 2204951

loop_
_symmetry_equiv_pos_as_xyz
'x, y, z'
'-y, x-y, z'
'-x+y, -x, z'
'-x, -y, z+1/2'
'y, -x+y, z+1/2'
'x-y, x, z+1/2'
'y, x, -z'
'x-y, -y, -z'
'-x, -x+y, -z'
'-y, -x, -z+1/2'
'-x+y, y, -z+1/2'
'x, x-y, -z+1/2'

loop_
_atom_site_label
_atom_site_fract_x
_atom_site_fract_y
_atom_site_fract_z
_atom_site_U_iso_or_equiv
_atom_site_adp_type
_atom_site_calc_flag
_atom_site_refinement_flags
_atom_site_occupancy
_atom_site_type_symbol
Co1 1.6667 0.3333 0.40998(4) 0.0263(3) Uani d S 1 Co
Co2 1.3333 0.6667 0.2500 0.0213(4) Uani d S 1 Co
I1 1.57471(3) 0.69829(3) 0.421800(10) 0.03430(8) Uani d . 1 I
Cl1 1.55319(7) 1.10638(14) 0.2500 0.0384(5) Uani d S 1 Cl
N11 1.7259(3) 0.4990(3) 0.36442(12) 0.0331(12) Uani d . 1 N
H11A 1.7202 0.4767 0.3291 0.040 Uiso calc R 1 H
H11B 1.6711 0.5348 0.3705 0.040 Uiso calc R 1 H
N12 1.5471(3) 0.3732(3) 0.45566(12) 0.0272(11) Uani d . 1 N
H12A 1.5584 0.3603 0.4909 0.033 Uiso calc R 1 H
H12B 1.5674 0.4608 0.4510 0.033 Uiso calc R 1 H
N21 1.4782(3) 0.8025(3) 0.29543(11) 0.0313(12) Uani d . 1 N
H21A 1.4852 0.8851 0.2903 0.038 Uiso calc R 1 H
H21B 1.4578 0.7794 0.3306 0.038 Uiso calc R 1 H
C11 1.8665(3) 0.5981(3) 0.37847(14) 0.0249(14) Uani d . 1 C
H11C 1.8904 0.6888 0.3654 0.030 Uiso calc R 1 H
H11D 1.9293 0.5722 0.3626 0.030 Uiso calc R 1 H
C12 1.4026(4) 0.2762(4) 0.43824(13) 0.0307(14) Uani d . 1 C
H12C 1.3708 0.1860 0.4538 0.037 Uiso calc R 1 H
H12D 1.3422 0.3094 0.4503 0.037 Uiso calc R 1 H
C21 1.6117(4) 0.8106(4) 0.28177(14) 0.0347(14) Uani d U 1 C
H21C 1.6174 0.7352 0.2982 0.042 Uiso calc R 1 H
H21D 1.6885 0.8967 0.2943 0.042 Uiso calc R 1 H
O1W 1.8830(2) 1.1170(2) 0.2500 0.091(2) Uani d SD 1 O
H1 1.842(3) 1.0216(4) 0.2491(16) 0.071(16) Uiso d D 1 H

loop_
_atom_site_aniso_label
_atom_site_aniso_U_11
_atom_site_aniso_U_22
_atom_site_aniso_U_33
_atom_site_aniso_U_12
_atom_site_aniso_U_13
_atom_site_aniso_U_23
Co1 0.0317(4) 0.0317(4) 0.0154(5) 0.01584(18) 0.000 0.000
Co2 0.0283(5) 0.0283(5) 0.0072(6) 0.0142(3) 0.000 0.000
I1 0.05131(11) 0.04222(11) 0.01606(10) 0.02839(9) -0.00053(15) 0.00084(13)
Cl1 0.0749(10) 0.0123(8) 0.0071(7) 0.0062(4) 0.0071(7) 0.000
N11 0.0456(17) 0.0441(16) 0.0195(18) 0.0299(12) 0.0100(15) 0.0064(15)
N12 0.0375(16) 0.0212(14) 0.0304(18) 0.0203(11) 0.0030(15) 0.0068(14)
N21 0.0544(18) 0.0367(16) 0.0118(16) 0.0294(12) 0.0125(14) 0.0112(14)
C11 0.0165(19) 0.014(2) 0.027(2) -0.0047(15) 0.0035(17) 0.0063(16)
C12 0.037(2) 0.0243(18) 0.027(2) 0.0126(14) -0.0129(18) 0.0065(16)
C21 0.0226(18) 0.048(2) 0.0231(19) 0.0104(14) -0.0104(16) -0.0064(18)
O1W 0.0689(18) 0.0689(18) 0.134(5) 0.035(2) 0.025(3) 0.025(3)

loop_
_atom_type_symbol
_atom_type_description
_atom_type_scat_dispersion_real
_atom_type_scat_dispersion_imag
_atom_type_scat_source
C C 0.0033 0.0016 'International Tables Vol C Tables 4.2.6.8 and 6.1.1.4'
H H 0.0000 0.0000 'International Tables Vol C Tables 4.2.6.8 and 6.1.1.4'
N N 0.0061 0.0033 'International Tables Vol C Tables 4.2.6.8 and 6.1.1.4'
O O 0.0106 0.0060 'International Tables Vol C Tables 4.2.6.8 and 6.1.1.4'
Cl Cl 0.1484 0.1585 'International Tables Vol C Tables 4.2.6.8 and 6.1.1.4'
Co Co 0.3494 0.9721 'International Tables Vol C Tables 4.2.6.8 and 6.1.1.4'
I I -0.4742 1.8119 'International Tables Vol C Tables 4.2.6.8 and 6.1.1.4'

loop_
_geom_angle_atom_site_label_1
_geom_angle_atom_site_label_2
_geom_angle_atom_site_label_3
_geom_angle_site_symmetry_1
_geom_angle_site_symmetry_3
_geom_angle
N12 Co1 N12 2_745 3_875 90.52(14)
N12 Co1 N12 2_745 . 90.52(14)
N12 Co1 N12 3_875 . 90.52(14)
N12 Co1 N11 2_745 3_875 85.39(11)
N12 Co1 N11 3_875 3_875 93.27(14)
N12 Co1 N11 . 3_875 174.44(12)
N12 Co1 N11 2_745 2_745 93.27(14)
N12 Co1 N11 3_875 2_745 174.44(12)
N12 Co1 N11 . 2_745 85.39(11)
N11 Co1 N11 3_875 2_745 91.08(13)
N12 Co1 N11 2_745 . 174.44(12)
N12 Co1 N11 3_875 . 85.39(11)
N12 Co1 N11 . . 93.27(14)
N11 Co1 N11 3_875 . 91.08(13)
N11 Co1 N11 2_745 . 91.08(13)
N21 Co2 N21 11_755 2_755 86.6(2)
N21 Co2 N21 11_755 10_775 89.90(11)
N21 Co2 N21 2_755 10_775 93.9(2)
N21 Co2 N21 11_755 . 93.9(2)
N21 Co2 N21 2_755 . 89.90(11)
N21 Co2 N21 10_775 . 174.8(2)
N21 Co2 N21 11_755 3_775 174.8(2)
N21 Co2 N21 2_755 3_775 89.90(11)
N21 Co2 N21 10_775 3_775 86.6(2)
N21 Co2 N21 . 3_775 89.90(11)
N21 Co2 N21 11_755 12 89.90(11)
N21 Co2 N21 2_755 12 174.8(2)
N21 Co2 N21 10_775 12 89.90(11)
N21 Co2 N21 . 12 86.6(2)
N21 Co2 N21 3_775 12 93.9(2)
C11 N11 Co1 . . 108.1(3)
C11 N11 H11A . . 110.1
Co1 N11 H11A . . 110.1
C11 N11 H11B . . 110.1
Co1 N11 H11B . . 110.1
H11A N11 H11B . . 108.4
C12 N12 Co1 . . 106.6(2)
C12 N12 H12A . . 110.4
Co1 N12 H12A . . 110.4
C12 N12 H12B . . 110.4
Co1 N12 H12B . . 110.4
H12A N12 H12B . . 108.6
C21 N21 Co2 . . 109.9(2)
C21 N21 H21A . . 109.7
Co2 N21 H21A . . 109.7
C21 N21 H21B . . 109.7
Co2 N21 H21B . . 109.7
H21A N21 H21B . . 108.2
N11 C11 C12 . 3_875 106.0(3)
N11 C11 H11C . . 110.5
C12 C11 H11C 3_875 . 110.5
N11 C11 H11D . . 110.5
C12 C11 H11D 3_875 . 110.5
H11C C11 H11D . . 108.7
C11 C12 N12 2_745 . 107.5(3)
C11 C12 H12C 2_745 . 110.2
N12 C12 H12C . . 110.2
C11 C12 H12D 2_745 . 110.2
N12 C12 H12D . . 110.2
H12C C12 H12D . . 108.5
N21 C21 C21 . 12 104.7(3)
N21 C21 H21C . . 110.8
C21 C21 H21C 12 . 110.8
N21 C21 H21D . . 110.8
C21 C21 H21D 12 . 110.8
H21C C21 H21D . . 108.9

loop_
_geom_bond_atom_site_label_1
_geom_bond_atom_site_label_2
_geom_bond_site_symmetry_2
_geom_bond_distance
Co1 N12 2_745 1.968(4)
Co1 N12 3_875 1.968(4)
Co1 N12 . 1.968(4)
Co1 N11 3_875 1.983(3)
Co1 N11 2_745 1.983(3)
Co1 N11 . 1.983(3)
Co2 N21 11_755 1.936(3)
Co2 N21 2_755 1.936(3)
Co2 N21 10_775 1.936(3)
Co2 N21 . 1.936(3)
Co2 N21 3_775 1.936(3)
Co2 N21 12 1.936(3)
Cl1 Cl1 1 0.0000(16)
N11 C11 . 1.449(4)
N11 H11A . 0.9000
N11 H11B . 0.9000
N12 C12 . 1.497(4)
N12 H12A . 0.9000
N12 H12B . 0.9000
N21 C21 . 1.496(6)
N21 H21A . 0.9000
N21 H21B . 0.9000
C11 C12 3_875 1.476(5)
C11 H11C . 0.9700
C11 H11D . 0.9700
C12 C11 2_745 1.476(5)
C12 H12C . 0.9700
C12 H12D . 0.9700
C21 C21 12 1.570(7)
C21 H21C . 0.9700
C21 H21D . 0.9700
O1W H1 . 0.932(5)

loop_
_geom_hbond_atom_site_label_D
_geom_hbond_atom_site_label_H
_geom_hbond_atom_site_label_A
_geom_hbond_site_symmetry_A
_geom_hbond_distance_DH
_geom_hbond_distance_HA
_geom_hbond_distance_DA
_geom_hbond_angle_DHA
N21 H21A Cl1 1 0.90 2.42 3.278(4) 160
N11 H11A Cl1 3_775 0.90 2.61 3.305(3) 135
